data_7715581
loop_
_publ_author_name
'Muralidharan, Abhishek V.'
'Frenette, Brandon L.'
'Wicke, Julius'
'Oma&#xf1;a, Alvaro A'
'Ferguson, Michael J.'
'Rivard, Eric'

_publ_section_title
;
 Frustrated Lewis pair adducts of alkynyl-capped tetrelenes.
;
_journal_issue 16
_journal_name_full 'Dalton transactions (Cambridge, England : 2003)'
_journal_page_first 7206
_journal_page_last 7212
_journal_paper_doi 10.1039/d4dt00795f
_journal_volume 53
_journal_year 2024
_chemical_formula_moiety 'C34 H58 B Ge P Si2'
_chemical_formula_sum 'C34 H58 B Ge P Si2'
_chemical_formula_weight 637.35
_chemical_properties_physical Air-sensitive,Moisture-sensitive,Oxygen-sensitive
_space_group_crystal_system monoclinic
_space_group_IT_number 14
_space_group_name_Hall '-P 2yn'
_space_group_name_H-M_alt 'P 1 21/n 1'
_atom_sites_solution_hydrogens geom
_atom_sites_solution_primary dual
_audit_creation_date 2023-02-11
_audit_creation_method
;
Olex2 1.5
(compiled 2022.04.07 svn.rca3783a0 for OlexSys, GUI svn.r6498)
;
_audit_update_record
;
2024-03-05 deposited with the CCDC.	2024-04-01 downloaded from the CCDC.
;
_cell_angle_alpha 90
_cell_angle_beta 107.665(2)
_cell_angle_gamma 90
_cell_formula_units_Z 4
_cell_length_a 11.9583(15)
_cell_length_b 20.414(3)
_cell_length_c 16.094(2)
_cell_measurement_reflns_used 5012
_cell_measurement_temperature 193.15
_cell_measurement_theta_max 22.755
_cell_measurement_theta_min 2.397
_cell_volume 3743.6(9)
_computing_cell_refinement 'SAINT V8.38A (Bruker, 2018)'
_computing_data_reduction 'SAINT V8.38A (Bruker, 2018)'
_computing_molecular_graphics 'Olex2 1.5 (Dolomanov et al., 2009)'
_computing_publication_material 'Olex2 1.5 (Dolomanov et al., 2009)'
_computing_structure_refinement 'SHELXL 2019/2 (Sheldrick, 2015)'
_computing_structure_solution 'SHELXT 2018/2 (Sheldrick, 2018)'
_diffrn_ambient_temperature 193.15
_diffrn_measured_fraction_theta_full 1.000
_diffrn_measured_fraction_theta_max 0.996
_diffrn_measurement_device_type 'Bruker APEX-II CCD'
_diffrn_measurement_method '\f and \w scans'
_diffrn_radiation_type MoK\a
_diffrn_radiation_wavelength 0.71073
_diffrn_reflns_av_R_equivalents 0.0906
_diffrn_reflns_av_unetI/netI 0.0664
_diffrn_reflns_Laue_measured_fraction_full 1.000
_diffrn_reflns_Laue_measured_fraction_max 0.996
_diffrn_reflns_limit_h_max 14
_diffrn_reflns_limit_h_min -14
_diffrn_reflns_limit_k_max 25
_diffrn_reflns_limit_k_min -25
_diffrn_reflns_limit_l_max 20
_diffrn_reflns_limit_l_min -20
_diffrn_reflns_number 44085
_diffrn_reflns_point_group_measured_fraction_full 1.000
_diffrn_reflns_point_group_measured_fraction_max 0.996
_diffrn_reflns_theta_full 25.242
_diffrn_reflns_theta_max 26.485
_diffrn_reflns_theta_min 1.661
_diffrn_source_current 30.0
_diffrn_source_power 1.5
_diffrn_source_voltage 50.0
_diffrn_standards_number 0
_exptl_absorpt_coefficient_mu 0.945
_exptl_absorpt_correction_T_max 0.9977
_exptl_absorpt_correction_T_min 0.7881
_exptl_absorpt_correction_type numerical
_exptl_absorpt_process_details
'SADABS 2016/2: Krause, L., Herbst-Irmer, R., Sheldrick G.M. & Stalke D.,  J. Appl. Cryst. 48 (2015) 3-10'
_exptl_crystal_colour colourless
_exptl_crystal_colour_primary colourless
_exptl_crystal_density_diffrn 1.131
_exptl_crystal_description rod
_exptl_crystal_F_000 1368
_exptl_crystal_recrystallization_method 'Re-crystallisation from solvent: pentane'
_exptl_crystal_size_max 0.516
_exptl_crystal_size_mid 0.048
_exptl_crystal_size_min 0.043
_refine_diff_density_max 0.701
_refine_diff_density_min -0.290
_refine_diff_density_rms 0.072
_refine_ls_extinction_method none
_refine_ls_goodness_of_fit_ref 1.022
_refine_ls_hydrogen_treatment constr
_refine_ls_matrix_type full
_refine_ls_number_parameters 362
_refine_ls_number_reflns 7726
_refine_ls_number_restraints 0
_refine_ls_restrained_S_all 1.022
_refine_ls_R_factor_all 0.0773
_refine_ls_R_factor_gt 0.0446
_refine_ls_shift/su_max 0.001
_refine_ls_shift/su_mean 0.000
_refine_ls_structure_factor_coef Fsqd
_refine_ls_weighting_details 'w=1/[\s^2^(Fo^2^)+(0.0424P)^2^+1.2403P] where P=(Fo^2^+2Fc^2^)/3'
_refine_ls_weighting_scheme calc
_refine_ls_wR_factor_gt 0.0961
_refine_ls_wR_factor_ref 0.1117
_reflns_Friedel_coverage 0.000
_reflns_number_gt 5242
_reflns_number_total 7726
_reflns_threshold_expression 'I > 2\s(I)'
_cod_data_source_file d4dt00795f3.cif
_cod_data_source_block PB(GeCCSiMe3_2)
_cod_depositor_comments 'Adding full bibliography for 7715580--7715582.cif.'
_cod_original_cell_volume 3743.7(8)
_cod_database_code 7715581
_shelx_shelxl_version_number 2019/2
_shelx_space_group_comment
;
The symmetry employed for this shelxl refinement is uniquely defined
by the following loop, which should always be used as a source of
symmetry information in preference to the above space-group names.
They are only intended as comments.
;
_shelx_estimated_absorpt_t_max 0.960
_shelx_estimated_absorpt_t_min 0.641
_olex2_refinement_description
;
1. Fixed Uiso
 At 1.2 times of:
  All C(H) groups, All C(H,H) groups
 At 1.5 times of:
  All C(H,H,H) groups
2.a Ternary CH refined with riding coordinates:
 C19(H19), C13(H13), C7(H7), C10(H10)
2.b Secondary CH2 refined with riding coordinates:
 C14(H14A,H14B), C24(H24A,H24B), C20(H20A,H20B), C15(H15A,H15B), C18(H18A,
 H18B), C23(H23A,H23B), C17(H17A,H17B), C16(H16A,H16B), C21(H21A,H21B),
 C22(H22A,H22B)
2.c Aromatic/amide H refined with riding coordinates:
 C3(H3), C6(H6), C4(H4), C5(H5)
2.d Idealised Me refined as rotating group:
 C11(H11A,H11B,H11C), C9(H9A,H9B,H9C), C8(H8A,H8B,H8C), C33(H33A,H33B,H33C),
 C12(H12A,H12B,H12C), C29(H29A,H29B,H29C), C32(H32A,H32B,H32C), C34(H34A,H34B,
 H34C), C27(H27A,H27B,H27C), C28(H28A,H28B,H28C)
;
_olex2_submission_special_instructions 'No special instructions were received'

loop_
_space_group_symop_operation_xyz
'x, y, z'
'-x+1/2, y+1/2, -z+1/2'
'-x, -y, -z'
'x-1/2, -y-1/2, z-1/2'

loop_
_atom_site_label
_atom_site_type_symbol
_atom_site_fract_x
_atom_site_fract_y
_atom_site_fract_z
_atom_site_U_iso_or_equiv
_atom_site_adp_type
_atom_site_occupancy
_atom_site_site_symmetry_order
_atom_site_calc_flag
_atom_site_refinement_flags_posn
_atom_site_refinement_flags_adp
_atom_site_refinement_flags_occupancy
_atom_site_disorder_assembly
_atom_site_disorder_group
Ge1 Ge 0.33271(3) 0.26129(2) 0.30515(2) 0.02522(10) Uani 1 1 d . . . . .
P1 P 0.19475(7) 0.23440(4) 0.16929(5) 0.02643(18) Uani 1 1 d . . . . .
Si2 Si 0.20094(8) 0.12886(5) 0.51731(7) 0.0411(2) Uani 1 1 d . . . . .
Si1 Si 0.69775(8) 0.15391(5) 0.28734(7) 0.0429(2) Uani 1 1 d . . . . .
C25 C 0.4756(3) 0.21937(14) 0.3015(2) 0.0314(7) Uani 1 1 d . . . . .
C30 C 0.2868(3) 0.20562(15) 0.3858(2) 0.0309(7) Uani 1 1 d . . . . .
C2 C 0.2055(2) 0.36920(13) 0.19012(18) 0.0256(6) Uani 1 1 d . . . . .
C1 C 0.1585(2) 0.31722(14) 0.13226(19) 0.0270(7) Uani 1 1 d . . . . .
C3 C 0.1779(3) 0.43243(14) 0.1539(2) 0.0331(7) Uani 1 1 d . . . . .
H3 H 0.207130 0.469326 0.189891 0.040 Uiso 1 1 calc R U . . .
C19 C 0.2168(2) 0.37696(13) 0.36209(19) 0.0270(6) Uani 1 1 d . . . . .
H19 H 0.266622 0.359046 0.419155 0.032 Uiso 1 1 calc R U . . .
C13 C 0.4086(2) 0.40705(14) 0.30666(18) 0.0264(6) Uani 1 1 d . . . . .
H13 H 0.382724 0.453843 0.298964 0.032 Uiso 1 1 calc R U . . .
C6 C 0.0896(3) 0.32854(16) 0.04560(19) 0.0343(7) Uani 1 1 d . . . . .
H6 H 0.058837 0.292360 0.008582 0.041 Uiso 1 1 calc R U . . .
C4 C 0.1112(3) 0.44311(16) 0.0692(2) 0.0385(8) Uani 1 1 d . . . . .
H4 H 0.095529 0.486691 0.048186 0.046 Uiso 1 1 calc R U . . .
C14 C 0.4743(3) 0.39503(15) 0.2398(2) 0.0351(7) Uani 1 1 d . . . . .
H14A H 0.500456 0.348810 0.243787 0.042 Uiso 1 1 calc R U . . .
H14B H 0.419978 0.402280 0.180484 0.042 Uiso 1 1 calc R U . . .
C31 C 0.2558(3) 0.17498(15) 0.4391(2) 0.0361(7) Uani 1 1 d . . . . .
C26 C 0.5659(3) 0.19418(15) 0.2996(2) 0.0353(7) Uani 1 1 d . . . . .
C24 C 0.0980(3) 0.34202(15) 0.3409(2) 0.0336(7) Uani 1 1 d . . . . .
H24A H 0.046514 0.358299 0.284248 0.040 Uiso 1 1 calc R U . . .
H24B H 0.110120 0.294514 0.334654 0.040 Uiso 1 1 calc R U . . .
C7 C 0.2480(3) 0.19264(16) 0.0873(2) 0.0419(8) Uani 1 1 d . . . . .
H7 H 0.179513 0.184400 0.034393 0.050 Uiso 1 1 calc R U . . .
C10 C 0.0616(3) 0.19361(15) 0.1805(2) 0.0359(8) Uani 1 1 d . . . . .
H10 H 0.041340 0.216967 0.228610 0.043 Uiso 1 1 calc R U . . .
C5 C 0.0662(3) 0.39089(17) 0.0139(2) 0.0399(8) Uani 1 1 d . . . . .
H5 H 0.020136 0.398294 -0.044825 0.048 Uiso 1 1 calc R U . . .
C20 C 0.1970(3) 0.44969(14) 0.3770(2) 0.0411(8) Uani 1 1 d . . . . .
H20A H 0.273467 0.472751 0.393864 0.049 Uiso 1 1 calc R U . . .
H20B H 0.147302 0.469258 0.321830 0.049 Uiso 1 1 calc R U . . .
C15 C 0.5808(3) 0.43974(17) 0.2539(2) 0.0479(9) Uani 1 1 d . . . . .
H15A H 0.623203 0.427998 0.211827 0.057 Uiso 1 1 calc R U . . .
H15B H 0.554149 0.485708 0.242679 0.057 Uiso 1 1 calc R U . . .
B1 B 0.2886(3) 0.36400(15) 0.2912(2) 0.0238(7) Uani 1 1 d . . . . .
C18 C 0.4939(3) 0.40235(15) 0.3987(2) 0.0371(8) Uani 1 1 d . . . . .
H18A H 0.521302 0.356513 0.410148 0.044 Uiso 1 1 calc R U . . .
H18B H 0.452265 0.414040 0.441174 0.044 Uiso 1 1 calc R U . . .
C11 C -0.0447(3) 0.20004(19) 0.1006(2) 0.0515(10) Uani 1 1 d . . . . .
H11A H -0.060007 0.246483 0.086108 0.077 Uiso 1 1 calc R U . . .
H11B H -0.113132 0.180529 0.112522 0.077 Uiso 1 1 calc R U . . .
H11C H -0.029831 0.177287 0.051352 0.077 Uiso 1 1 calc R U . . .
C23 C 0.0368(3) 0.35209(16) 0.4099(2) 0.0464(9) Uani 1 1 d . . . . .
H23A H -0.040920 0.330453 0.391003 0.056 Uiso 1 1 calc R U . . .
H23B H 0.083728 0.331457 0.465114 0.056 Uiso 1 1 calc R U . . .
C17 C 0.6001(3) 0.44721(18) 0.4123(2) 0.0508(10) Uani 1 1 d . . . . .
H17A H 0.573891 0.493437 0.407472 0.061 Uiso 1 1 calc R U . . .
H17B H 0.654609 0.440476 0.471763 0.061 Uiso 1 1 calc R U . . .
C16 C 0.6638(3) 0.43389(19) 0.3462(3) 0.0575(11) Uani 1 1 d . . . . .
H16A H 0.697750 0.389259 0.355235 0.069 Uiso 1 1 calc R U . . .
H16B H 0.729002 0.465538 0.354377 0.069 Uiso 1 1 calc R U . . .
C21 C 0.1380(4) 0.45943(17) 0.4480(3) 0.0572(11) Uani 1 1 d . . . . .
H21A H 0.189961 0.442433 0.504049 0.069 Uiso 1 1 calc R U . . .
H21B H 0.125902 0.506805 0.455186 0.069 Uiso 1 1 calc R U . . .
C9 C 0.3350(4) 0.2364(2) 0.0612(3) 0.0598(11) Uani 1 1 d . . . . .
H9A H 0.295555 0.276766 0.034900 0.090 Uiso 1 1 calc R U . . .
H9B H 0.364978 0.213318 0.019013 0.090 Uiso 1 1 calc R U . . .
H9C H 0.400362 0.247209 0.113083 0.090 Uiso 1 1 calc R U . . .
C8 C 0.3054(4) 0.12711(18) 0.1204(3) 0.0646(12) Uani 1 1 d . . . . .
H8A H 0.367234 0.133714 0.175871 0.097 Uiso 1 1 calc R U . . .
H8B H 0.339732 0.108534 0.077539 0.097 Uiso 1 1 calc R U . . .
H8C H 0.246242 0.096958 0.129198 0.097 Uiso 1 1 calc R U . . .
C22 C 0.0210(4) 0.42436(18) 0.4253(3) 0.0602(11) Uani 1 1 d . . . . .
H22A H -0.033588 0.444024 0.372102 0.072 Uiso 1 1 calc R U . . .
H22B H -0.013630 0.429581 0.473488 0.072 Uiso 1 1 calc R U . . .
C33 C 0.3234(3) 0.1082(2) 0.6144(3) 0.0675(13) Uani 1 1 d . . . . .
H33A H 0.379026 0.079801 0.597508 0.101 Uiso 1 1 calc R U . . .
H33B H 0.293249 0.085225 0.656603 0.101 Uiso 1 1 calc R U . . .
H33C H 0.363327 0.148415 0.640759 0.101 Uiso 1 1 calc R U . . .
C12 C 0.0833(4) 0.12193(18) 0.2094(3) 0.0660(12) Uani 1 1 d . . . . .
H12A H 0.086896 0.094992 0.159906 0.099 Uiso 1 1 calc R U . . .
H12B H 0.019139 0.106513 0.230493 0.099 Uiso 1 1 calc R U . . .
H12C H 0.157738 0.118476 0.256406 0.099 Uiso 1 1 calc R U . . .
C29 C 0.8115(4) 0.2176(2) 0.2974(3) 0.0791(14) Uani 1 1 d . . . . .
H29A H 0.784684 0.248977 0.249361 0.119 Uiso 1 1 calc R U . . .
H29B H 0.884521 0.196995 0.295192 0.119 Uiso 1 1 calc R U . . .
H29C H 0.825464 0.240634 0.353117 0.119 Uiso 1 1 calc R U . . .
C32 C 0.1275(4) 0.05387(19) 0.4615(3) 0.0691(12) Uani 1 1 d . . . . .
H32A H 0.064231 0.066187 0.409121 0.104 Uiso 1 1 calc R U . . .
H32B H 0.094798 0.029242 0.501001 0.104 Uiso 1 1 calc R U . . .
H32C H 0.184806 0.026580 0.445037 0.104 Uiso 1 1 calc R U . . .
C34 C 0.0932(4) 0.1815(2) 0.5467(3) 0.0783(14) Uani 1 1 d . . . . .
H34A H 0.132903 0.220427 0.577541 0.117 Uiso 1 1 calc R U . . .
H34B H 0.057468 0.157075 0.584571 0.117 Uiso 1 1 calc R U . . .
H34C H 0.032059 0.194908 0.493631 0.117 Uiso 1 1 calc R U . . .
C27 C 0.6588(4) 0.1163(2) 0.1783(3) 0.0770(14) Uani 1 1 d . . . . .
H27A H 0.599224 0.082368 0.173736 0.116 Uiso 1 1 calc R U . . .
H27B H 0.728862 0.096517 0.169181 0.116 Uiso 1 1 calc R U . . .
H27C H 0.627568 0.149916 0.133829 0.116 Uiso 1 1 calc R U . . .
C28 C 0.7518(4) 0.0917(2) 0.3736(3) 0.0906(17) Uani 1 1 d . . . . .
H28A H 0.771092 0.112788 0.430922 0.136 Uiso 1 1 calc R U . . .
H28B H 0.822179 0.070641 0.366801 0.136 Uiso 1 1 calc R U . . .
H28C H 0.690835 0.058569 0.368904 0.136 Uiso 1 1 calc R U . . .

loop_
_atom_site_aniso_label
_atom_site_aniso_U_11
_atom_site_aniso_U_22
_atom_site_aniso_U_33
_atom_site_aniso_U_23
_atom_site_aniso_U_13
_atom_site_aniso_U_12
Ge1 0.02571(17) 0.02426(16) 0.02501(18) 0.00028(13) 0.00668(13) 0.00083(13)
P1 0.0278(4) 0.0249(4) 0.0258(4) -0.0047(3) 0.0070(3) -0.0026(3)
Si2 0.0371(5) 0.0456(6) 0.0457(6) 0.0158(4) 0.0200(5) 0.0038(4)
Si1 0.0358(5) 0.0488(6) 0.0471(6) -0.0006(5) 0.0171(5) 0.0102(4)
C25 0.0366(18) 0.0268(16) 0.0296(18) 0.0024(13) 0.0080(15) 0.0014(13)
C30 0.0287(16) 0.0311(17) 0.0316(18) 0.0004(14) 0.0069(14) -0.0002(13)
C2 0.0221(15) 0.0280(15) 0.0271(16) 0.0013(12) 0.0080(13) 0.0010(12)
C1 0.0217(15) 0.0333(16) 0.0261(16) -0.0037(13) 0.0076(13) -0.0006(12)
C3 0.0321(17) 0.0290(16) 0.0351(19) 0.0018(14) 0.0057(15) -0.0003(13)
C19 0.0295(16) 0.0256(15) 0.0257(16) -0.0021(12) 0.0080(13) -0.0015(12)
C13 0.0275(16) 0.0221(14) 0.0286(16) -0.0014(12) 0.0072(13) -0.0032(12)
C6 0.0308(17) 0.0413(19) 0.0270(17) -0.0038(14) 0.0032(14) -0.0028(14)
C4 0.0357(18) 0.0375(18) 0.038(2) 0.0165(15) 0.0055(15) 0.0050(14)
C14 0.0310(17) 0.0362(18) 0.041(2) -0.0014(14) 0.0145(15) -0.0018(14)
C31 0.0336(18) 0.0362(18) 0.0377(19) 0.0043(15) 0.0098(15) 0.0009(14)
C26 0.0389(19) 0.0314(17) 0.0344(19) 0.0006(14) 0.0092(15) 0.0029(14)
C24 0.0299(17) 0.0351(17) 0.0378(19) -0.0044(14) 0.0134(15) -0.0027(14)
C7 0.042(2) 0.047(2) 0.0344(19) -0.0154(15) 0.0088(16) 0.0024(16)
C10 0.0370(18) 0.0378(18) 0.0348(19) -0.0069(14) 0.0135(15) -0.0138(14)
C5 0.0319(18) 0.053(2) 0.0298(19) 0.0086(16) 0.0024(15) 0.0011(16)
C20 0.050(2) 0.0262(16) 0.057(2) -0.0092(15) 0.0318(19) -0.0036(15)
C15 0.041(2) 0.045(2) 0.065(3) -0.0028(18) 0.028(2) -0.0082(16)
B1 0.0242(17) 0.0219(16) 0.0241(18) -0.0033(13) 0.0057(14) -0.0011(13)
C18 0.0333(18) 0.0371(18) 0.0349(19) 0.0026(14) 0.0015(15) -0.0047(14)
C11 0.035(2) 0.067(3) 0.050(2) -0.0029(19) 0.0086(18) -0.0105(18)
C23 0.045(2) 0.043(2) 0.060(2) -0.0150(17) 0.0297(19) -0.0110(16)
C17 0.036(2) 0.054(2) 0.050(2) 0.0025(18) -0.0070(18) -0.0157(17)
C16 0.033(2) 0.056(2) 0.081(3) 0.001(2) 0.012(2) -0.0140(17)
C21 0.078(3) 0.037(2) 0.078(3) -0.0212(19) 0.057(2) -0.0109(19)
C9 0.061(3) 0.077(3) 0.054(3) -0.006(2) 0.035(2) 0.005(2)
C8 0.062(3) 0.046(2) 0.081(3) -0.028(2) 0.013(2) 0.010(2)
C22 0.063(3) 0.052(2) 0.085(3) -0.016(2) 0.051(2) -0.002(2)
C33 0.052(3) 0.098(3) 0.057(3) 0.037(2) 0.024(2) 0.003(2)
C12 0.064(3) 0.049(2) 0.075(3) 0.009(2) 0.007(2) -0.024(2)
C29 0.057(3) 0.104(4) 0.085(4) -0.021(3) 0.035(3) -0.023(3)
C32 0.063(3) 0.062(3) 0.084(3) 0.014(2) 0.024(2) -0.016(2)
C34 0.089(3) 0.079(3) 0.087(4) 0.029(3) 0.058(3) 0.030(3)
C27 0.075(3) 0.085(3) 0.074(3) -0.035(3) 0.027(3) 0.007(3)
C28 0.090(4) 0.096(4) 0.102(4) 0.037(3) 0.053(3) 0.058(3)

loop_
_atom_type_symbol
_atom_type_description
_atom_type_scat_dispersion_real
_atom_type_scat_dispersion_imag
_atom_type_scat_source
C C 0.0033 0.0016 'International Tables Vol C Tables 4.2.6.8 and 6.1.1.4'
H H 0.0000 0.0000 'International Tables Vol C Tables 4.2.6.8 and 6.1.1.4'
B B 0.0013 0.0007 'International Tables Vol C Tables 4.2.6.8 and 6.1.1.4'
Ge Ge 0.1547 1.8001 'International Tables Vol C Tables 4.2.6.8 and 6.1.1.4'
P P 0.1023 0.0942 'International Tables Vol C Tables 4.2.6.8 and 6.1.1.4'
Si Si 0.0817 0.0704 'International Tables Vol C Tables 4.2.6.8 and 6.1.1.4'

loop_
_exptl_crystal_face_index_h
_exptl_crystal_face_index_k
_exptl_crystal_face_index_l
_exptl_crystal_face_perp_dist
0.00 -1.00 0.00 0.0110
0.00 1.00 0.00 0.0210
1.00 -1.00 1.00 0.2110
-1.00 1.00 -1.00 0.2180
-1.00 0.00 1.00 0.0210
1.00 0.00 -1.00 0.0240

loop_
_geom_angle_atom_site_label_1
_geom_angle_atom_site_label_2
_geom_angle_atom_site_label_3
_geom_angle
_geom_angle_site_symmetry_1
_geom_angle_site_symmetry_3
_geom_angle_publ_flag
C25 Ge1 P1 104.13(9) . . ?
C25 Ge1 B1 128.25(12) . . ?
C30 Ge1 P1 102.94(9) . . ?
C30 Ge1 C25 101.27(12) . . ?
C30 Ge1 B1 122.22(12) . . ?
B1 Ge1 P1 92.82(9) . . ?
C1 P1 Ge1 96.79(9) . . ?
C1 P1 C7 107.36(15) . . ?
C1 P1 C10 109.04(14) . . ?
C7 P1 Ge1 118.29(11) . . ?
C7 P1 C10 110.86(15) . . ?
C10 P1 Ge1 113.12(11) . . ?
C31 Si2 C32 107.76(17) . . ?
C31 Si2 C34 107.37(17) . . ?
C33 Si2 C31 109.91(16) . . ?
C33 Si2 C32 111.1(2) . . ?
C33 Si2 C34 110.7(2) . . ?
C34 Si2 C32 109.9(2) . . ?
C26 Si1 C29 107.86(18) . . ?
C26 Si1 C27 108.15(18) . . ?
C26 Si1 C28 109.99(17) . . ?
C27 Si1 C29 110.1(2) . . ?
C27 Si1 C28 111.0(2) . . ?
C28 Si1 C29 109.7(2) . . ?
C26 C25 Ge1 178.9(3) . . ?
C31 C30 Ge1 175.1(3) . . ?
C1 C2 C3 114.7(3) . . ?
C1 C2 B1 127.5(3) . . ?
C3 C2 B1 117.8(2) . . ?
C2 C1 P1 118.7(2) . . ?
C6 C1 P1 119.5(2) . . ?
C6 C1 C2 121.8(3) . . ?
C2 C3 H3 118.4 . . ?
C4 C3 C2 123.2(3) . . ?
C4 C3 H3 118.4 . . ?
C24 C19 H19 106.7 . . ?
C24 C19 C20 108.0(2) . . ?
C24 C19 B1 114.5(2) . . ?
C20 C19 H19 106.7 . . ?
C20 C19 B1 113.7(2) . . ?
B1 C19 H19 106.7 . . ?
C14 C13 H13 105.7 . . ?
C14 C13 B1 114.8(2) . . ?
B1 C13 H13 105.7 . . ?
C18 C13 H13 105.7 . . ?
C18 C13 C14 109.7(2) . . ?
C18 C13 B1 114.3(2) . . ?
C1 C6 H6 119.5 . . ?
C5 C6 C1 121.0(3) . . ?
C5 C6 H6 119.5 . . ?
C3 C4 H4 119.6 . . ?
C3 C4 C5 120.7(3) . . ?
C5 C4 H4 119.6 . . ?
C13 C14 H14A 109.1 . . ?
C13 C14 H14B 109.1 . . ?
H14A C14 H14B 107.8 . . ?
C15 C14 C13 112.5(3) . . ?
C15 C14 H14A 109.1 . . ?
C15 C14 H14B 109.1 . . ?
C30 C31 Si2 177.2(3) . . ?
C25 C26 Si1 175.2(3) . . ?
C19 C24 H24A 108.9 . . ?
C19 C24 H24B 108.9 . . ?
H24A C24 H24B 107.7 . . ?
C23 C24 C19 113.2(3) . . ?
C23 C24 H24A 108.9 . . ?
C23 C24 H24B 108.9 . . ?
P1 C7 H7 108.4 . . ?
C9 C7 P1 109.8(2) . . ?
C9 C7 H7 108.4 . . ?
C9 C7 C8 109.8(3) . . ?
C8 C7 P1 111.9(3) . . ?
C8 C7 H7 108.4 . . ?
P1 C10 H10 106.1 . . ?
C11 C10 P1 113.8(2) . . ?
C11 C10 H10 106.1 . . ?
C11 C10 C12 111.2(3) . . ?
C12 C10 P1 112.8(2) . . ?
C12 C10 H10 106.1 . . ?
C6 C5 C4 118.6(3) . . ?
C6 C5 H5 120.7 . . ?
C4 C5 H5 120.7 . . ?
C19 C20 H20A 109.3 . . ?
C19 C20 H20B 109.3 . . ?
H20A C20 H20B 107.9 . . ?
C21 C20 C19 111.8(3) . . ?
C21 C20 H20A 109.3 . . ?
C21 C20 H20B 109.3 . . ?
C14 C15 H15A 109.3 . . ?
C14 C15 H15B 109.3 . . ?
H15A C15 H15B 108.0 . . ?
C16 C15 C14 111.4(3) . . ?
C16 C15 H15A 109.3 . . ?
C16 C15 H15B 109.3 . . ?
C2 B1 Ge1 102.88(18) . . ?
C2 B1 C19 113.1(2) . . ?
C2 B1 C13 111.0(2) . . ?
C19 B1 Ge1 104.26(18) . . ?
C13 B1 Ge1 109.35(19) . . ?
C13 B1 C19 115.2(2) . . ?
C13 C18 H18A 109.1 . . ?
C13 C18 H18B 109.1 . . ?
C13 C18 C17 112.6(3) . . ?
H18A C18 H18B 107.8 . . ?
C17 C18 H18A 109.1 . . ?
C17 C18 H18B 109.1 . . ?
C10 C11 H11A 109.5 . . ?
C10 C11 H11B 109.5 . . ?
C10 C11 H11C 109.5 . . ?
H11A C11 H11B 109.5 . . ?
H11A C11 H11C 109.5 . . ?
H11B C11 H11C 109.5 . . ?
C24 C23 H23A 109.4 . . ?
C24 C23 H23B 109.4 . . ?
H23A C23 H23B 108.0 . . ?
C22 C23 C24 111.3(3) . . ?
C22 C23 H23A 109.4 . . ?
C22 C23 H23B 109.4 . . ?
C18 C17 H17A 109.3 . . ?
C18 C17 H17B 109.3 . . ?
H17A C17 H17B 108.0 . . ?
C16 C17 C18 111.5(3) . . ?
C16 C17 H17A 109.3 . . ?
C16 C17 H17B 109.3 . . ?
C15 C16 H16A 109.5 . . ?
C15 C16 H16B 109.5 . . ?
C17 C16 C15 110.8(3) . . ?
C17 C16 H16A 109.5 . . ?
C17 C16 H16B 109.5 . . ?
H16A C16 H16B 108.1 . . ?
C20 C21 H21A 109.4 . . ?
C20 C21 H21B 109.4 . . ?
H21A C21 H21B 108.0 . . ?
C22 C21 C20 111.1(3) . . ?
C22 C21 H21A 109.4 . . ?
C22 C21 H21B 109.4 . . ?
C7 C9 H9A 109.5 . . ?
C7 C9 H9B 109.5 . . ?
C7 C9 H9C 109.5 . . ?
H9A C9 H9B 109.5 . . ?
H9A C9 H9C 109.5 . . ?
H9B C9 H9C 109.5 . . ?
C7 C8 H8A 109.5 . . ?
C7 C8 H8B 109.5 . . ?
C7 C8 H8C 109.5 . . ?
H8A C8 H8B 109.5 . . ?
H8A C8 H8C 109.5 . . ?
H8B C8 H8C 109.5 . . ?
C23 C22 H22A 109.6 . . ?
C23 C22 H22B 109.6 . . ?
C21 C22 C23 110.3(3) . . ?
C21 C22 H22A 109.6 . . ?
C21 C22 H22B 109.6 . . ?
H22A C22 H22B 108.1 . . ?
Si2 C33 H33A 109.5 . . ?
Si2 C33 H33B 109.5 . . ?
Si2 C33 H33C 109.5 . . ?
H33A C33 H33B 109.5 . . ?
H33A C33 H33C 109.5 . . ?
H33B C33 H33C 109.5 . . ?
C10 C12 H12A 109.5 . . ?
C10 C12 H12B 109.5 . . ?
C10 C12 H12C 109.5 . . ?
H12A C12 H12B 109.5 . . ?
H12A C12 H12C 109.5 . . ?
H12B C12 H12C 109.5 . . ?
Si1 C29 H29A 109.5 . . ?
Si1 C29 H29B 109.5 . . ?
Si1 C29 H29C 109.5 . . ?
H29A C29 H29B 109.5 . . ?
H29A C29 H29C 109.5 . . ?
H29B C29 H29C 109.5 . . ?
Si2 C32 H32A 109.5 . . ?
Si2 C32 H32B 109.5 . . ?
Si2 C32 H32C 109.5 . . ?
H32A C32 H32B 109.5 . . ?
H32A C32 H32C 109.5 . . ?
H32B C32 H32C 109.5 . . ?
Si2 C34 H34A 109.5 . . ?
Si2 C34 H34B 109.5 . . ?
Si2 C34 H34C 109.5 . . ?
H34A C34 H34B 109.5 . . ?
H34A C34 H34C 109.5 . . ?
H34B C34 H34C 109.5 . . ?
Si1 C27 H27A 109.5 . . ?
Si1 C27 H27B 109.5 . . ?
Si1 C27 H27C 109.5 . . ?
H27A C27 H27B 109.5 . . ?
H27A C27 H27C 109.5 . . ?
H27B C27 H27C 109.5 . . ?
Si1 C28 H28A 109.5 . . ?
Si1 C28 H28B 109.5 . . ?
Si1 C28 H28C 109.5 . . ?
H28A C28 H28B 109.5 . . ?
H28A C28 H28C 109.5 . . ?
H28B C28 H28C 109.5 . . ?

loop_
_geom_bond_atom_site_label_1
_geom_bond_atom_site_label_2
_geom_bond_distance
_geom_bond_site_symmetry_2
_geom_bond_publ_flag
Ge1 P1 2.3695(8) . ?
Ge1 C25 1.928(3) . ?
Ge1 C30 1.926(3) . ?
Ge1 B1 2.157(3) . ?
P1 C1 1.801(3) . ?
P1 C7 1.840(3) . ?
P1 C10 1.854(3) . ?
Si2 C31 1.845(3) . ?
Si2 C33 1.837(4) . ?
Si2 C32 1.855(4) . ?
Si2 C34 1.846(4) . ?
Si1 C26 1.841(3) . ?
Si1 C29 1.853(4) . ?
Si1 C27 1.842(4) . ?
Si1 C28 1.848(4) . ?
C25 C26 1.205(4) . ?
C30 C31 1.207(4) . ?
C2 C1 1.411(4) . ?
C2 C3 1.414(4) . ?
C2 B1 1.632(4) . ?
C1 C6 1.407(4) . ?
C3 H3 0.9500 . ?
C3 C4 1.372(4) . ?
C19 H19 1.0000 . ?
C19 C24 1.533(4) . ?
C19 C20 1.534(4) . ?
C19 B1 1.645(4) . ?
C13 H13 1.0000 . ?
C13 C14 1.532(4) . ?
C13 B1 1.635(4) . ?
C13 C18 1.525(4) . ?
C6 H6 0.9500 . ?
C6 C5 1.368(4) . ?
C4 H4 0.9500 . ?
C4 C5 1.389(5) . ?
C14 H14A 0.9900 . ?
C14 H14B 0.9900 . ?
C14 C15 1.527(4) . ?
C24 H24A 0.9900 . ?
C24 H24B 0.9900 . ?
C24 C23 1.518(4) . ?
C7 H7 1.0000 . ?
C7 C9 1.523(5) . ?
C7 C8 1.524(5) . ?
C10 H10 1.0000 . ?
C10 C11 1.515(4) . ?
C10 C12 1.534(5) . ?
C5 H5 0.9500 . ?
C20 H20A 0.9900 . ?
C20 H20B 0.9900 . ?
C20 C21 1.527(4) . ?
C15 H15A 0.9900 . ?
C15 H15B 0.9900 . ?
C15 C16 1.520(5) . ?
C18 H18A 0.9900 . ?
C18 H18B 0.9900 . ?
C18 C17 1.526(4) . ?
C11 H11A 0.9800 . ?
C11 H11B 0.9800 . ?
C11 H11C 0.9800 . ?
C23 H23A 0.9900 . ?
C23 H23B 0.9900 . ?
C23 C22 1.517(5) . ?
C17 H17A 0.9900 . ?
C17 H17B 0.9900 . ?
C17 C16 1.511(5) . ?
C16 H16A 0.9900 . ?
C16 H16B 0.9900 . ?
C21 H21A 0.9900 . ?
C21 H21B 0.9900 . ?
C21 C22 1.515(5) . ?
C9 H9A 0.9800 . ?
C9 H9B 0.9800 . ?
C9 H9C 0.9800 . ?
C8 H8A 0.9800 . ?
C8 H8B 0.9800 . ?
C8 H8C 0.9800 . ?
C22 H22A 0.9900 . ?
C22 H22B 0.9900 . ?
C33 H33A 0.9800 . ?
C33 H33B 0.9800 . ?
C33 H33C 0.9800 . ?
C12 H12A 0.9800 . ?
C12 H12B 0.9800 . ?
C12 H12C 0.9800 . ?
C29 H29A 0.9800 . ?
C29 H29B 0.9800 . ?
C29 H29C 0.9800 . ?
C32 H32A 0.9800 . ?
C32 H32B 0.9800 . ?
C32 H32C 0.9800 . ?
C34 H34A 0.9800 . ?
C34 H34B 0.9800 . ?
C34 H34C 0.9800 . ?
C27 H27A 0.9800 . ?
C27 H27B 0.9800 . ?
C27 H27C 0.9800 . ?
C28 H28A 0.9800 . ?
C28 H28B 0.9800 . ?
C28 H28C 0.9800 . ?

loop_
_geom_torsion_atom_site_label_1
_geom_torsion_atom_site_label_2
_geom_torsion_atom_site_label_3
_geom_torsion_atom_site_label_4
_geom_torsion
_geom_torsion_site_symmetry_1
_geom_torsion_site_symmetry_2
_geom_torsion_site_symmetry_3
_geom_torsion_site_symmetry_4
_geom_torsion_publ_flag
Ge1 P1 C1 C2 -6.2(2) . . . . ?
Ge1 P1 C1 C6 170.5(2) . . . . ?
Ge1 P1 C7 C9 -62.3(3) . . . . ?
Ge1 P1 C7 C8 59.9(3) . . . . ?
Ge1 P1 C10 C11 157.0(2) . . . . ?
Ge1 P1 C10 C12 -75.1(3) . . . . ?
P1 C1 C6 C5 -176.1(2) . . . . ?
C2 C1 C6 C5 0.5(5) . . . . ?
C2 C3 C4 C5 0.1(5) . . . . ?
C1 P1 C7 C9 45.7(3) . . . . ?
C1 P1 C7 C8 167.9(2) . . . . ?
C1 P1 C10 C11 50.6(3) . . . . ?
C1 P1 C10 C12 178.4(2) . . . . ?
C1 C2 C3 C4 -0.1(4) . . . . ?
C1 C2 B1 Ge1 9.8(3) . . . . ?
C1 C2 B1 C19 -102.1(3) . . . . ?
C1 C2 B1 C13 126.6(3) . . . . ?
C1 C6 C5 C4 -0.5(5) . . . . ?
C3 C2 C1 P1 176.5(2) . . . . ?
C3 C2 C1 C6 -0.2(4) . . . . ?
C3 C2 B1 Ge1 -168.6(2) . . . . ?
C3 C2 B1 C19 79.5(3) . . . . ?
C3 C2 B1 C13 -51.8(3) . . . . ?
C3 C4 C5 C6 0.2(5) . . . . ?
C19 C24 C23 C22 56.0(4) . . . . ?
C19 C20 C21 C22 -58.4(4) . . . . ?
C13 C14 C15 C16 55.2(4) . . . . ?
C13 C18 C17 C16 -55.9(4) . . . . ?
C14 C13 B1 Ge1 63.5(3) . . . . ?
C14 C13 B1 C2 -49.4(3) . . . . ?
C14 C13 B1 C19 -179.5(2) . . . . ?
C14 C13 C18 C17 53.8(4) . . . . ?
C14 C15 C16 C17 -55.3(4) . . . . ?
C24 C19 C20 C21 55.9(4) . . . . ?
C24 C19 B1 Ge1 -66.6(3) . . . . ?
C24 C19 B1 C2 44.4(3) . . . . ?
C24 C19 B1 C13 173.6(2) . . . . ?
C24 C23 C22 C21 -55.0(4) . . . . ?
C7 P1 C1 C2 -128.7(2) . . . . ?
C7 P1 C1 C6 48.0(3) . . . . ?
C7 P1 C10 C11 -67.4(3) . . . . ?
C7 P1 C10 C12 60.4(3) . . . . ?
C10 P1 C1 C2 111.1(2) . . . . ?
C10 P1 C1 C6 -72.1(3) . . . . ?
C10 P1 C7 C9 164.7(2) . . . . ?
C10 P1 C7 C8 -73.1(3) . . . . ?
C20 C19 C24 C23 -55.2(3) . . . . ?
C20 C19 B1 Ge1 168.7(2) . . . . ?
C20 C19 B1 C2 -80.3(3) . . . . ?
C20 C19 B1 C13 48.8(4) . . . . ?
C20 C21 C22 C23 56.5(5) . . . . ?
B1 C2 C1 P1 -2.0(4) . . . . ?
B1 C2 C1 C6 -178.6(3) . . . . ?
B1 C2 C3 C4 178.5(3) . . . . ?
B1 C19 C24 C23 177.0(3) . . . . ?
B1 C19 C20 C21 -175.9(3) . . . . ?
B1 C13 C14 C15 176.2(3) . . . . ?
B1 C13 C18 C17 -175.6(3) . . . . ?
C18 C13 C14 C15 -53.5(3) . . . . ?
C18 C13 B1 Ge1 -64.6(3) . . . . ?
C18 C13 B1 C2 -177.4(2) . . . . ?
C18 C13 B1 C19 52.5(3) . . . . ?
C18 C17 C16 C15 55.6(4) . . . . ?
